data_7217723
loop_
_publ_author_name
'Tshering, Lodey'
'Hunter, Sally O.'
'Nikolich, Alexandra'
'Minato, Erica'
'Fitchett, Christopher M.'
'D'Alessandro, Deanna M.'
'Richardson, Christopher'

_publ_section_title
;
 Post-synthetic pore-space expansion in a di-tagged metal--organic
 framework
;
_journal_issue 39
_journal_name_full CrystEngComm
_journal_page_first 9158
_journal_paper_doi 10.1039/C4CE01377H
_journal_volume 16
_journal_year 2014
_chemical_formula_moiety '0.13(C192 O104 Zn32)'
_chemical_formula_sum 'C24 O13 Zn4'
_chemical_formula_weight 757.73
_chemical_name_systematic
;
 ?
;
_space_group_crystal_system cubic
_space_group_IT_number 225
_space_group_name_Hall '-F 4 2 3'
_space_group_name_H-M_alt 'F m -3 m'
_symmetry_space_group_name_Hall '-F 4 2 3'
_symmetry_space_group_name_H-M 'F m -3 m'
_atom_sites_solution_primary direct
_audit_creation_date 2014-03-21
_audit_creation_method
;
Olex2 1.2-beta
(compiled 2014.03.20 svn.r2918 for OlexSys, GUI svn.r4813)
;
_cell_angle_alpha 90
_cell_angle_beta 90
_cell_angle_gamma 90
_cell_formula_units_Z 8
_cell_length_a 25.7643(3)
_cell_length_b 25.7643(3)
_cell_length_c 25.7643(3)
_cell_measurement_reflns_used 6449
_cell_measurement_temperature 290.81(10)
_cell_measurement_theta_max 29.5542
_cell_measurement_theta_min 2.6167
_cell_volume 17102.3(3)
_computing_cell_refinement
'CrysAlisPro, Agilent Technologies, Version 1.171.35.19 (release 27-10-2011 CrysAlis171 .NET) (compiled Oct 27 2011,15:02:11)'
_computing_data_collection
'CrysAlisPro, Agilent Technologies, Version 1.171.35.19 (release 27-10-2011 CrysAlis171 .NET) (compiled Oct 27 2011,15:02:11)'
_computing_data_reduction
'CrysAlisPro, Agilent Technologies, Version 1.171.35.19 (release 27-10-2011 CrysAlis171 .NET) (compiled Oct 27 2011,15:02:11)'
_computing_molecular_graphics 'Olex2 (Dolomanov et al., 2009)'
_computing_publication_material 'Olex2 (Dolomanov et al., 2009)'
_computing_structure_refinement 'ShelXL (Sheldrick, 2008)'
_computing_structure_solution 'ShelXS (Sheldrick, 2008)'
_diffrn_ambient_temperature 290.81(10)
_diffrn_detector_area_resol_mean 10.6501
_diffrn_measured_fraction_theta_full 0.996
_diffrn_measured_fraction_theta_max 0.968
_diffrn_measurement_device_type 'SuperNova, Dual, Cu at zero, Atlas'
_diffrn_measurement_method '\w scans'
_diffrn_orient_matrix_UB_11 -0.0231263000
_diffrn_orient_matrix_UB_12 0.0145429000
_diffrn_orient_matrix_UB_13 0.0033102000
_diffrn_orient_matrix_UB_21 -0.0049684000
_diffrn_orient_matrix_UB_22 -0.0132515000
_diffrn_orient_matrix_UB_23 0.0236168000
_diffrn_orient_matrix_UB_31 0.0140948000
_diffrn_orient_matrix_UB_32 0.0192352000
_diffrn_orient_matrix_UB_33 0.0137808000
_diffrn_radiation_monochromator mirror
_diffrn_radiation_type MoK\a
_diffrn_radiation_wavelength 0.71073
_diffrn_reflns_av_R_equivalents 0.0395
_diffrn_reflns_av_unetI/netI 0.0177
_diffrn_reflns_Laue_measured_fraction_full 0.996
_diffrn_reflns_Laue_measured_fraction_max 0.968
_diffrn_reflns_limit_h_max 35
_diffrn_reflns_limit_h_min -26
_diffrn_reflns_limit_k_max 35
_diffrn_reflns_limit_k_min -35
_diffrn_reflns_limit_l_max 32
_diffrn_reflns_limit_l_min -32
_diffrn_reflns_number 21972
_diffrn_reflns_point_group_measured_fraction_full 0.996
_diffrn_reflns_point_group_measured_fraction_max 0.968
_diffrn_reflns_theta_full 25.242
_diffrn_reflns_theta_max 29.620
_diffrn_reflns_theta_min 2.622
_diffrn_source 'SuperNova (Mo) X-ray Source'
_exptl_absorpt_coefficient_mu 1.129
_exptl_absorpt_correction_T_max 1.00000
_exptl_absorpt_correction_T_min 0.77887
_exptl_absorpt_correction_type multi-scan
_exptl_absorpt_process_details
'CrysAlisPro, Agilent Technologies, Version 1.171.35.19 (release 27-10-2011 CrysAlis171 .NET) (compiled Oct 27 2011,15:02:11) Empirical absorption correction using spherical harmonics, implemented in SCALE3 ABSPACK scaling algorithm.'
_exptl_crystal_colour colourless
_exptl_crystal_colour_primary colourless
_exptl_crystal_density_diffrn 0.589
_exptl_crystal_description block
_exptl_crystal_F_000 2944
_exptl_crystal_size_max 0.15
_exptl_crystal_size_mid 0.14
_exptl_crystal_size_min 0.11
_refine_diff_density_max 0.663
_refine_diff_density_min -0.263
_refine_diff_density_rms 0.067
_refine_ls_extinction_method none
_refine_ls_goodness_of_fit_ref 1.067
_refine_ls_hydrogen_treatment undef
_refine_ls_matrix_type full
_refine_ls_number_parameters 25
_refine_ls_number_reflns 1224
_refine_ls_number_restraints 0
_refine_ls_restrained_S_all 1.067
_refine_ls_R_factor_all 0.0938
_refine_ls_R_factor_gt 0.0616
_refine_ls_shift/su_max 0.000
_refine_ls_shift/su_mean 0.000
_refine_ls_structure_factor_coef Fsqd
_refine_ls_weighting_details 'w=1/[\s^2^(Fo^2^)+(0.1245P)^2^+40.7802P] where P=(Fo^2^+2Fc^2^)/3'
_refine_ls_weighting_scheme calc
_refine_ls_wR_factor_gt 0.1817
_refine_ls_wR_factor_ref 0.2249
_reflns_Friedel_coverage 0.000
_reflns_number_gt 768
_reflns_number_total 1224
_reflns_threshold_expression 'I > 2\s(I)'
_cod_data_source_file c4ce01377h2.cif
_cod_data_source_block 2
_cod_depositor_comments 'Adding full bibliography for 7217722--7217723.cif.'
_cod_original_cell_volume 17102.3(7)
_cod_database_code 7217723
_shelxl_version_number 2014-3
_shelx_space_group_comment
;
The symmetry employed for this shelxl refinement is uniquely defined
by the following loop, which should always be used as a source of
symmetry information in preference to the above space-group names.
They are only intended as comments.
;
_reflns_odcompleteness_completeness 96.76
_reflns_odcompleteness_iscentric 1
_reflns_odcompleteness_theta 29.55
_olex2_refinement_description
;
;

loop_
_space_group_symop_operation_xyz
'x, y, z'
'-y, x, z'
'-x, -y, z'
'y, -x, z'
'x, -z, y'
'x, -y, -z'
'x, z, -y'
'z, y, -x'
'-x, y, -z'
'-z, y, x'
'z, x, y'
'y, z, x'
'-y, -z, x'
'z, -x, -y'
'-y, z, -x'
'-z, -x, y'
'-z, x, -y'
'y, -z, -x'
'y, x, -z'
'-y, -x, -z'
'-x, z, y'
'-x, -z, -y'
'z, -y, x'
'-z, -y, -x'
'x, y+1/2, z+1/2'
'-y, x+1/2, z+1/2'
'-x, -y+1/2, z+1/2'
'y, -x+1/2, z+1/2'
'x, -z+1/2, y+1/2'
'x, -y+1/2, -z+1/2'
'x, z+1/2, -y+1/2'
'z, y+1/2, -x+1/2'
'-x, y+1/2, -z+1/2'
'-z, y+1/2, x+1/2'
'z, x+1/2, y+1/2'
'y, z+1/2, x+1/2'
'-y, -z+1/2, x+1/2'
'z, -x+1/2, -y+1/2'
'-y, z+1/2, -x+1/2'
'-z, -x+1/2, y+1/2'
'-z, x+1/2, -y+1/2'
'y, -z+1/2, -x+1/2'
'y, x+1/2, -z+1/2'
'-y, -x+1/2, -z+1/2'
'-x, z+1/2, y+1/2'
'-x, -z+1/2, -y+1/2'
'z, -y+1/2, x+1/2'
'-z, -y+1/2, -x+1/2'
'x+1/2, y, z+1/2'
'-y+1/2, x, z+1/2'
'-x+1/2, -y, z+1/2'
'y+1/2, -x, z+1/2'
'x+1/2, -z, y+1/2'
'x+1/2, -y, -z+1/2'
'x+1/2, z, -y+1/2'
'z+1/2, y, -x+1/2'
'-x+1/2, y, -z+1/2'
'-z+1/2, y, x+1/2'
'z+1/2, x, y+1/2'
'y+1/2, z, x+1/2'
'-y+1/2, -z, x+1/2'
'z+1/2, -x, -y+1/2'
'-y+1/2, z, -x+1/2'
'-z+1/2, -x, y+1/2'
'-z+1/2, x, -y+1/2'
'y+1/2, -z, -x+1/2'
'y+1/2, x, -z+1/2'
'-y+1/2, -x, -z+1/2'
'-x+1/2, z, y+1/2'
'-x+1/2, -z, -y+1/2'
'z+1/2, -y, x+1/2'
'-z+1/2, -y, -x+1/2'
'x+1/2, y+1/2, z'
'-y+1/2, x+1/2, z'
'-x+1/2, -y+1/2, z'
'y+1/2, -x+1/2, z'
'x+1/2, -z+1/2, y'
'x+1/2, -y+1/2, -z'
'x+1/2, z+1/2, -y'
'z+1/2, y+1/2, -x'
'-x+1/2, y+1/2, -z'
'-z+1/2, y+1/2, x'
'z+1/2, x+1/2, y'
'y+1/2, z+1/2, x'
'-y+1/2, -z+1/2, x'
'z+1/2, -x+1/2, -y'
'-y+1/2, z+1/2, -x'
'-z+1/2, -x+1/2, y'
'-z+1/2, x+1/2, -y'
'y+1/2, -z+1/2, -x'
'y+1/2, x+1/2, -z'
'-y+1/2, -x+1/2, -z'
'-x+1/2, z+1/2, y'
'-x+1/2, -z+1/2, -y'
'z+1/2, -y+1/2, x'
'-z+1/2, -y+1/2, -x'
'-x, -y, -z'
'y, -x, -z'
'x, y, -z'
'-y, x, -z'
'-x, z, -y'
'-x, y, z'
'-x, -z, y'
'-z, -y, x'
'x, -y, z'
'z, -y, -x'
'-z, -x, -y'
'-y, -z, -x'
'y, z, -x'
'-z, x, y'
'y, -z, x'
'z, x, -y'
'z, -x, y'
'-y, z, x'
'-y, -x, z'
'y, x, z'
'x, -z, -y'
'x, z, y'
'-z, y, -x'
'z, y, x'
'-x, -y+1/2, -z+1/2'
'y, -x+1/2, -z+1/2'
'x, y+1/2, -z+1/2'
'-y, x+1/2, -z+1/2'
'-x, z+1/2, -y+1/2'
'-x, y+1/2, z+1/2'
'-x, -z+1/2, y+1/2'
'-z, -y+1/2, x+1/2'
'x, -y+1/2, z+1/2'
'z, -y+1/2, -x+1/2'
'-z, -x+1/2, -y+1/2'
'-y, -z+1/2, -x+1/2'
'y, z+1/2, -x+1/2'
'-z, x+1/2, y+1/2'
'y, -z+1/2, x+1/2'
'z, x+1/2, -y+1/2'
'z, -x+1/2, y+1/2'
'-y, z+1/2, x+1/2'
'-y, -x+1/2, z+1/2'
'y, x+1/2, z+1/2'
'x, -z+1/2, -y+1/2'
'x, z+1/2, y+1/2'
'-z, y+1/2, -x+1/2'
'z, y+1/2, x+1/2'
'-x+1/2, -y, -z+1/2'
'y+1/2, -x, -z+1/2'
'x+1/2, y, -z+1/2'
'-y+1/2, x, -z+1/2'
'-x+1/2, z, -y+1/2'
'-x+1/2, y, z+1/2'
'-x+1/2, -z, y+1/2'
'-z+1/2, -y, x+1/2'
'x+1/2, -y, z+1/2'
'z+1/2, -y, -x+1/2'
'-z+1/2, -x, -y+1/2'
'-y+1/2, -z, -x+1/2'
'y+1/2, z, -x+1/2'
'-z+1/2, x, y+1/2'
'y+1/2, -z, x+1/2'
'z+1/2, x, -y+1/2'
'z+1/2, -x, y+1/2'
'-y+1/2, z, x+1/2'
'-y+1/2, -x, z+1/2'
'y+1/2, x, z+1/2'
'x+1/2, -z, -y+1/2'
'x+1/2, z, y+1/2'
'-z+1/2, y, -x+1/2'
'z+1/2, y, x+1/2'
'-x+1/2, -y+1/2, -z'
'y+1/2, -x+1/2, -z'
'x+1/2, y+1/2, -z'
'-y+1/2, x+1/2, -z'
'-x+1/2, z+1/2, -y'
'-x+1/2, y+1/2, z'
'-x+1/2, -z+1/2, y'
'-z+1/2, -y+1/2, x'
'x+1/2, -y+1/2, z'
'z+1/2, -y+1/2, -x'
'-z+1/2, -x+1/2, -y'
'-y+1/2, -z+1/2, -x'
'y+1/2, z+1/2, -x'
'-z+1/2, x+1/2, y'
'y+1/2, -z+1/2, x'
'z+1/2, x+1/2, -y'
'z+1/2, -x+1/2, y'
'-y+1/2, z+1/2, x'
'-y+1/2, -x+1/2, z'
'y+1/2, x+1/2, z'
'x+1/2, -z+1/2, -y'
'x+1/2, z+1/2, y'
'-z+1/2, y+1/2, -x'
'z+1/2, y+1/2, x'

loop_
_atom_site_label
_atom_site_type_symbol
_atom_site_fract_x
_atom_site_fract_y
_atom_site_fract_z
_atom_site_U_iso_or_equiv
_atom_site_adp_type
_atom_site_occupancy
_atom_site_site_symmetry_order
_atom_site_calc_flag
_atom_site_refinement_flags_posn
_atom_site_refinement_flags_adp
_atom_site_refinement_flags_occupancy
Zn1 Zn 0.29340(2) 0.70660(2) 0.20660(2) 0.0538(4) Uani 1 6 d S T P
O1 O 0.2500 0.7500 0.2500 0.0456(18) Uani 1 24 d S T P
O2 O 0.28144(12) 0.63393(15) 0.21856(12) 0.0998(14) Uani 1 2 d S T P
C3 C 0.2824(2) 0.5263(2) 0.2176(2) 0.135(4) Uani 1 2 d S T P
C1 C 0.2500 0.6118(3) 0.2500 0.088(2) Uani 1 4 d S T P
C2 C 0.2500 0.5540(3) 0.2500 0.092(3) Uani 1 4 d S T P

loop_
_atom_site_aniso_label
_atom_site_aniso_U_11
_atom_site_aniso_U_22
_atom_site_aniso_U_33
_atom_site_aniso_U_23
_atom_site_aniso_U_13
_atom_site_aniso_U_12
Zn1 0.0538(4) 0.0538(4) 0.0538(4) -0.00046(19) 0.00046(19) 0.00046(19)
O1 0.0456(18) 0.0456(18) 0.0456(18) 0.000 0.000 0.000
O2 0.122(2) 0.056(2) 0.122(2) 0.0056(14) 0.034(3) -0.0056(14)
C3 0.177(6) 0.050(3) 0.177(6) 0.005(2) 0.088(6) -0.005(2)
C1 0.110(4) 0.046(3) 0.110(4) 0.000 0.019(5) 0.000
C2 0.111(4) 0.054(4) 0.111(4) 0.000 0.030(5) 0.000

loop_
_atom_type_symbol
_atom_type_description
_atom_type_scat_dispersion_real
_atom_type_scat_dispersion_imag
_atom_type_scat_source
C C 0.0033 0.0016 'International Tables Vol C Tables 4.2.6.8 and 6.1.1.4'
O O 0.0106 0.0060 'International Tables Vol C Tables 4.2.6.8 and 6.1.1.4'
Zn Zn 0.2839 1.4301 'International Tables Vol C Tables 4.2.6.8 and 6.1.1.4'

loop_
_geom_angle_atom_site_label_1
_geom_angle_atom_site_label_2
_geom_angle_atom_site_label_3
_geom_angle
_geom_angle_site_symmetry_1
_geom_angle_site_symmetry_3
O2 Zn1 O1 112.17(14) . .
O2 Zn1 O1 112.17(14) 39_655 .
O2 Zn1 O1 112.17(14) 64_564 .
O2 Zn1 O2 106.64(15) . 39_655
O2 Zn1 O2 106.64(15) . 64_564
O2 Zn1 O2 106.65(15) 39_655 64_564
Zn1 O1 Zn1 109.471(1) 75_565 146_465
Zn1 O1 Zn1 109.5 124_655 .
Zn1 O1 Zn1 109.471(1) 124_655 146_465
Zn1 O1 Zn1 109.5 75_565 .
Zn1 O1 Zn1 109.5 124_655 75_565
Zn1 O1 Zn1 109.5 146_465 .
C1 O2 Zn1 129.5(4) . .
C3 C3 C2 121.1(4) 105_565 .
O2 C1 O2 127.2(6) 57 .
O2 C1 C2 116.4(3) . .
O2 C1 C2 116.4(3) 57 .
C3 C2 C3 117.8(7) . 57
C3 C2 C1 121.1(4) 57 .
C3 C2 C1 121.1(4) . .

loop_
_geom_bond_atom_site_label_1
_geom_bond_atom_site_label_2
_geom_bond_distance
_geom_bond_site_symmetry_2
Zn1 O1 1.9366(9) .
Zn1 O2 1.922(4) 64_564
Zn1 O2 1.922(4) .
Zn1 O2 1.922(4) 39_655
O1 Zn1 1.9365(9) 124_655
O1 Zn1 1.9365(9) 75_565
O1 Zn1 1.9365(9) 146_465
O2 C1 1.279(5) .
C3 C3 1.357(12) 105_565
C3 C2 1.378(8) .
C1 O2 1.279(5) 57
C1 C2 1.491(10) .
C2 C3 1.378(8) 57

loop_
_geom_torsion_atom_site_label_1
_geom_torsion_atom_site_label_2
_geom_torsion_atom_site_label_3
_geom_torsion_atom_site_label_4
_geom_torsion
_geom_torsion_site_symmetry_1
_geom_torsion_site_symmetry_4
Zn1 O2 C1 O2 0.000(2) . 57
Zn1 O2 C1 C2 180.000(1) . .
O2 C1 C2 C3 0.000(2) 57 57
O2 C1 C2 C3 0.000(1) . .
O2 C1 C2 C3 180.000(1) . 57
O2 C1 C2 C3 180.000(1) 57 .
C3 C3 C2 C3 0.000(2) 105_565 57
C3 C3 C2 C1 180.000(1) 105_565 .
